data_9009488
loop_
_publ_author_name
'Braithwaite, R. S. W.'
'Dunn, P. J.'
'Pritchard, R. G.'
'Paar, W. H.'

_publ_section_title
;
 Iowaite, a re-investigation
;
_journal_name_full 'Mineralogical Magazine'
_journal_page_first 79
_journal_page_last 85
_journal_paper_doi 10.1180/minmag.1994.058.390.08
_journal_volume 58
_journal_year 1994
_chemical_compound_source 'Palabora open pit mine, Phalaborwa, Transvaal'
_chemical_formula_sum 'Cl0.25 Fe0.25 H14 Mg0.75 O2.5'
_chemical_name_mineral Iowaite
_space_group_IT_number 166
_symmetry_space_group_name_Hall '-R 3 2"'
_symmetry_space_group_name_H-M 'R -3 m :H'
_cell_angle_alpha 90
_cell_angle_beta 90
_cell_angle_gamma 120
_cell_length_a 3.1183
_cell_length_b 3.1183
_cell_length_c 24.113
_cell_volume 203.057
_database_code_amcsd 0014506
_exptl_crystal_density_diffrn 2.335
_cod_original_sg_symbol_H-M 'R -3 m'
_cod_original_formula_sum '(Mg.75 Fe.25) O2.5 H14 Cl.25'
_cod_database_code 9009488

loop_
_space_group_symop_operation_xyz
x,y,z
2/3+x,1/3+y,1/3+z
1/3+x,2/3+y,2/3+z
x,x-y,z
2/3+x,1/3+x-y,1/3+z
1/3+x,2/3+x-y,2/3+z
y,x,-z
2/3+y,1/3+x,1/3-z
1/3+y,2/3+x,2/3-z
-x+y,y,z
2/3-x+y,1/3+y,1/3+z
1/3-x+y,2/3+y,2/3+z
-x,-x+y,-z
2/3-x,1/3-x+y,1/3-z
1/3-x,2/3-x+y,2/3-z
-y,-x,z
2/3-y,1/3-x,1/3+z
1/3-y,2/3-x,2/3+z
x-y,-y,-z
2/3+x-y,1/3-y,1/3-z
1/3+x-y,2/3-y,2/3-z
y,-x+y,-z
2/3+y,1/3-x+y,1/3-z
1/3+y,2/3-x+y,2/3-z
-x+y,-x,z
2/3-x+y,1/3-x,1/3+z
1/3-x+y,2/3-x,2/3+z
-x,-y,-z
2/3-x,1/3-y,1/3-z
1/3-x,2/3-y,2/3-z
-y,x-y,z
2/3-y,1/3+x-y,1/3+z
1/3-y,2/3+x-y,2/3+z
x-y,x,-z
2/3+x-y,1/3+x,1/3-z
1/3+x-y,2/3+x,2/3-z

loop_
_atom_site_aniso_label
_atom_site_aniso_U_11
_atom_site_aniso_U_22
_atom_site_aniso_U_33
_atom_site_aniso_U_12
_atom_site_aniso_U_13
_atom_site_aniso_U_23
Mg 0.00770 0.00770 0.02680 0.00390 0.00000 0.00000
Fe 0.00770 0.00770 0.02680 0.00390 0.00000 0.00000
O 0.01660 0.01660 0.01910 0.00580 0.00000 0.00000
Cl 0.24500 0.23200 0.04600 0.00000 0.00000 0.01700
Wat 0.24500 0.23200 0.04600 0.00000 0.00000 0.01700

loop_
_atom_site_label
_atom_site_fract_x
_atom_site_fract_y
_atom_site_fract_z
_atom_site_occupancy
_atom_site_U_iso_or_equiv
_atom_site_type_symbol
_atom_site_attached_hydrogens
Mg 0.00000 0.00000 0.00000 0.75000 ? Mg 0
Fe 0.00000 0.00000 0.00000 0.25000 ? Fe 0
O 0.33333 0.66667 0.04206 1.00000 ? O 0
H 0.33333 0.66667 0.06700 1.00000 0.01000 H 0
Cl 0.21050 0.78950 0.16667 0.04170 ? Cl 0
Wat 0.21050 0.78950 0.16667 0.08330 ? O 2

loop_
_cod_changelog_entry_id
_cod_changelog_entry_author
_cod_changelog_entry_date
_cod_changelog_entry_text
1
;cod-tools version 3.8.0
Id: cif_guess_AMCSD_atom_types 9581 2023-05-17 12:35:41Z saulius
;
2023-05-23T09:17:26+03:00
;Derived atom types and hydrogen counts
from atom names that follow the AMCSD naming convention
(Wat == water, O-H == hydroxyl).
;

loop_
_cod_related_entry_id
_cod_related_entry_database
_cod_related_entry_code
1 AMCSD 0014506

_cell_formula_units_Z 3
